data_7009639
loop_
_publ_author_name
'Su, Cheng-Yong'
'Kang, Bei-Sheng'
'Wang, Qi-Guang'
'Mak, Thomas C. W.'

_publ_section_title
;
 A novel (CF3SO3&#x2212;)6 cluster with multiple
 F&#x200A;&#x200A;&#x00B7;&#x2005;&#x00B7;&#x2005;&#x00B7;&#x200A;&#x200A;F
 interactions: crystal structure of a self-assembled trinuclear Ag(I)
 complex with the tripodal ligand tris(2-benzimidazolylmethyl)amine
;
_journal_issue 12
_journal_name_full 'Journal of the Chemical Society, Dalton Transactions'
_journal_page_first 1831
_journal_paper_doi 10.1039/b002411m
_journal_year 2000
_chemical_formula_sum 'C51 H42 Ag3 F9 N14 O9 S3'
_chemical_formula_weight 1585.78
_chemical_name_systematic
; 

 ? 

;
_space_group_IT_number 148
_symmetry_cell_setting rhombohedral
_symmetry_space_group_name_Hall '-R 3'
_symmetry_space_group_name_H-M 'R -3 :H'
_atom_sites_solution_hydrogens geom
_atom_sites_solution_primary direct
_atom_sites_solution_secondary difmap
_audit_creation_method SHELXL-97
_cell_angle_alpha 90.00
_cell_angle_beta 90.00
_cell_angle_gamma 120.00
_cell_formula_units_Z 6
_cell_length_a 15.7580(10)
_cell_length_b 15.7580(10)
_cell_length_c 40.459(4)
_cell_measurement_reflns_used CCD
_cell_measurement_temperature 293(2)
_cell_volume 8700.6(12)
_computing_structure_refinement 'SHELXL-97 (Sheldrick, 1997)'
_computing_structure_solution 'SHELXS-97 (Sheldrick, 1990)'
_diffrn_ambient_temperature 293(2)
_diffrn_measured_fraction_theta_full 0.952
_diffrn_measured_fraction_theta_max 0.952
_diffrn_measurement_device_type IP
_diffrn_radiation_monochromator graphite
_diffrn_radiation_source 'fine-focus sealed tube'
_diffrn_radiation_type MoK\a
_diffrn_radiation_wavelength 0.71073
_diffrn_reflns_av_R_equivalents 0.0458
_diffrn_reflns_av_sigmaI/netI 0.0469
_diffrn_reflns_limit_h_max 19
_diffrn_reflns_limit_h_min -16
_diffrn_reflns_limit_k_max 19
_diffrn_reflns_limit_k_min -19
_diffrn_reflns_limit_l_max 48
_diffrn_reflns_limit_l_min -25
_diffrn_reflns_number 9159
_diffrn_reflns_theta_full 25.53
_diffrn_reflns_theta_max 25.53
_diffrn_reflns_theta_min 1.51
_exptl_absorpt_coefficient_mu 1.208
_exptl_absorpt_correction_T_max 1.119
_exptl_absorpt_correction_T_min 0.881
_exptl_absorpt_correction_type ABSCOR
_exptl_crystal_colour Colorless
_exptl_crystal_density_diffrn 1.816
_exptl_crystal_density_method 'not measured'
_exptl_crystal_description Prism
_exptl_crystal_F_000 4728
_exptl_crystal_size_max 0.1
_exptl_crystal_size_mid 0.2
_exptl_crystal_size_min 0.2
_refine_diff_density_max 0.753
_refine_diff_density_min -0.469
_refine_diff_density_rms 0.094
_refine_ls_extinction_coef 0.00072(7)
_refine_ls_extinction_expression Fc^*^=kFc[1+0.001xFc^2^\l^3^/sin(2\q)]^-1/4^
_refine_ls_extinction_method SHELXL
_refine_ls_goodness_of_fit_ref 1.138
_refine_ls_hydrogen_treatment mixed
_refine_ls_matrix_type full
_refine_ls_number_parameters 269
_refine_ls_number_reflns 3465
_refine_ls_number_restraints 18
_refine_ls_restrained_S_all 1.213
_refine_ls_R_factor_all 0.0564
_refine_ls_R_factor_gt 0.0509
_refine_ls_shift/su_max 0.001
_refine_ls_shift/su_mean 0.000
_refine_ls_structure_factor_coef Fsqd
_refine_ls_weighting_details 'calc w=1/[\s^2^(Fo^2^)+(0.0861P)^2^+12.6307P] where P=(Fo^2^+2Fc^2^)/3'
_refine_ls_weighting_scheme calc
_refine_ls_wR_factor_gt 0.1523
_refine_ls_wR_factor_ref 0.1568
_reflns_number_gt 3238
_reflns_number_total 3465
_reflns_threshold_expression >2sigma(I)
_cod_data_source_file b002411m.txt
_cod_data_source_block scy1
_cod_depositor_comments
;
The following automatic conversions were performed:
'_symmetry_cell_setting' value 'Rhombohedral' changed to 'rhombohedral'
according to '/home/saulius/struct/CIF-dictionaries/cif_core.dic'
dictionary named 'cif_core.dic' version 2.4.1 from 2010-06-29.

Automatic conversion script
Id: cif_fix_enum 1527 2010-12-29 10:47:43Z saulius 
;
_cod_original_sg_symbol_H-M R-3
_cod_database_code 7009639

loop_
_symmetry_equiv_pos_as_xyz
'x, y, z'
'-y, x-y, z'
'-x+y, -x, z'
'x+2/3, y+1/3, z+1/3'
'-y+2/3, x-y+1/3, z+1/3'
'-x+y+2/3, -x+1/3, z+1/3'
'x+1/3, y+2/3, z+2/3'
'-y+1/3, x-y+2/3, z+2/3'
'-x+y+1/3, -x+2/3, z+2/3'
'-x, -y, -z'
'y, -x+y, -z'
'x-y, x, -z'
'-x+2/3, -y+1/3, -z+1/3'
'y+2/3, -x+y+1/3, -z+1/3'
'x-y+2/3, x+1/3, -z+1/3'
'-x+1/3, -y+2/3, -z+2/3'
'y+1/3, -x+y+2/3, -z+2/3'
'x-y+1/3, x+2/3, -z+2/3'

loop_
_atom_site_label
_atom_site_type_symbol
_atom_site_fract_x
_atom_site_fract_y
_atom_site_fract_z
_atom_site_U_iso_or_equiv
_atom_site_adp_type
_atom_site_occupancy
_atom_site_symmetry_multiplicity
_atom_site_calc_flag
_atom_site_refinement_flags
_atom_site_disorder_assembly
_atom_site_disorder_group
Ag1 Ag 0.794179(18) 0.458236(18) 0.067885(6) 0.06652(9) Uani 1 1 d . . .
N1 N 0.6667 0.3333 0.13161(10) 0.0499(10) Uani 1 3 d S . .
N2 N 0.70361(18) 0.58231(19) 0.14560(6) 0.0600(7) Uani 1 1 d . . .
H2 H 0.6762 0.5803 0.1642 0.072 Uiso 1 1 calc R . .
N3 N 0.74863(17) 0.53069(18) 0.10183(6) 0.0563(6) Uani 1 1 d . . .
N4 N 0.6667 0.3333 -0.00460(10) 0.0547(11) Uani 1 3 d S . .
N5 N 0.89649(19) 0.3631(2) -0.01370(6) 0.0633(7) Uani 1 1 d . . .
H5 H 0.8921 0.3452 -0.0340 0.076 Uiso 1 1 calc R . .
N6 N 0.86610(17) 0.41634(19) 0.03238(6) 0.0571(7) Uani 1 1 d . . .
C1 C 0.6400(2) 0.4047(2) 0.14387(7) 0.0566(8) Uani 1 1 d . . .
H1A H 0.6472 0.4088 0.1677 0.068 Uiso 1 1 calc R . .
H1B H 0.5715 0.3806 0.1389 0.068 Uiso 1 1 calc R . .
C2 C 0.6991(2) 0.5048(2) 0.12978(7) 0.0515(7) Uani 1 1 d . . .
C3 C 0.7595(2) 0.6652(2) 0.12695(8) 0.0593(8) Uani 1 1 d . . .
C4 C 0.7845(3) 0.7626(2) 0.13087(9) 0.0737(10) Uani 1 1 d . . .
H4 H 0.7639 0.7836 0.1491 0.088 Uiso 1 1 calc R . .
C5 C 0.8414(3) 0.8263(3) 0.10648(10) 0.0853(13) Uani 1 1 d . . .
H5A H 0.8589 0.8919 0.1081 0.102 Uiso 1 1 calc R . .
C6 C 0.8733(3) 0.7959(3) 0.07975(12) 0.0882(14) Uani 1 1 d . . .
H6 H 0.9134 0.8419 0.0642 0.106 Uiso 1 1 calc R . .
C7 C 0.8470(3) 0.6974(3) 0.07534(10) 0.0757(11) Uani 1 1 d . . .
H7 H 0.8674 0.6768 0.0570 0.091 Uiso 1 1 calc R . .
C8 C 0.7895(2) 0.6328(2) 0.09944(8) 0.0579(8) Uani 1 1 d . . .
C9 C 0.7655(2) 0.4067(3) -0.01623(8) 0.0645(9) Uani 1 1 d . . .
H9A H 0.7760 0.4720 -0.0122 0.077 Uiso 1 1 calc R . .
H9B H 0.7700 0.3993 -0.0399 0.077 Uiso 1 1 calc R . .
C10 C 0.8424(2) 0.3956(2) 0.00084(8) 0.0578(8) Uani 1 1 d . . .
C11 C 0.9601(2) 0.3630(2) 0.00918(8) 0.0632(9) Uani 1 1 d . . .
C12 C 1.0306(3) 0.3349(3) 0.00772(11) 0.0827(12) Uani 1 1 d . . .
H12 H 1.0409 0.3094 -0.0116 0.099 Uiso 1 1 calc R . .
C13 C 1.0838(3) 0.3457(3) 0.03527(12) 0.0887(13) Uani 1 1 d . . .
H13 H 1.1315 0.3274 0.0349 0.106 Uiso 1 1 calc R . .
C14 C 1.0681(3) 0.3843(3) 0.06456(12) 0.0873(14) Uani 1 1 d . . .
H14 H 1.1063 0.3919 0.0831 0.105 Uiso 1 1 calc R . .
C15 C 0.9968(3) 0.4112(3) 0.06631(9) 0.0724(11) Uani 1 1 d . . .
H15 H 0.9865 0.4368 0.0856 0.087 Uiso 1 1 calc R . .
C16 C 0.9416(2) 0.3983(2) 0.03817(8) 0.0607(9) Uani 1 1 d . . .
S1 S 0.62550(7) 0.95361(7) 0.10883(2) 0.0737(3) Uani 1 1 d . . .
O1 O 0.6227(2) 0.9315(3) 0.07486(7) 0.1134(14) Uani 1 1 d . . .
O2 O 0.7014(2) 0.9490(2) 0.12691(7) 0.0998(10) Uani 1 1 d . . .
O3 O 0.6145(3) 1.0354(2) 0.11561(10) 0.1141(12) Uani 1 1 d . . .
C17 C 0.5135(4) 0.8510(4) 0.12316(16) 0.1200(18) Uani 1 1 d . . .
F1 F 0.5129(3) 0.7684(3) 0.11879(12) 0.1776(18) Uani 1 1 d U . .
F2 F 0.4365(3) 0.8476(3) 0.10941(13) 0.1845(18) Uani 1 1 d U . .
F3 F 0.5103(3) 0.8581(4) 0.15613(11) 0.1910(17) Uani 1 1 d U . .

loop_
_atom_site_aniso_label
_atom_site_aniso_U_11
_atom_site_aniso_U_22
_atom_site_aniso_U_33
_atom_site_aniso_U_23
_atom_site_aniso_U_13
_atom_site_aniso_U_12
Ag1 0.08276(13) 0.07609(13) 0.05221(16) -0.00390(9) 0.01219(10) 0.04832(10)
N1 0.0501(13) 0.0501(13) 0.049(2) 0.000 0.000 0.0251(6)
N2 0.0705(12) 0.0624(12) 0.0493(13) -0.0026(10) 0.0085(11) 0.0349(10)
N3 0.0633(11) 0.0580(11) 0.0509(13) -0.0014(10) 0.0077(11) 0.0328(9)
N4 0.0594(15) 0.0594(15) 0.045(2) 0.000 0.000 0.0297(7)
N5 0.0645(12) 0.0732(14) 0.0509(13) -0.0062(11) 0.0112(11) 0.0334(11)
N6 0.0621(12) 0.0595(12) 0.0492(13) -0.0039(10) 0.0077(11) 0.0300(10)
C1 0.0588(13) 0.0595(14) 0.0510(15) -0.0018(12) 0.0045(12) 0.0292(11)
C2 0.0546(12) 0.0580(13) 0.0455(14) -0.0041(11) 0.0023(11) 0.0308(10)
C3 0.0665(15) 0.0593(14) 0.0520(16) -0.0041(13) 0.0001(13) 0.0313(12)
C4 0.095(2) 0.0597(15) 0.070(2) -0.0138(15) -0.0086(18) 0.0417(14)
C5 0.112(3) 0.0589(17) 0.079(2) -0.0011(17) -0.006(2) 0.0382(17)
C6 0.092(2) 0.072(2) 0.091(3) 0.0174(19) 0.016(2) 0.0341(18)
C7 0.0806(19) 0.0741(18) 0.071(2) 0.0113(16) 0.0177(17) 0.0373(15)
C8 0.0585(13) 0.0628(14) 0.0566(16) 0.0014(13) 0.0033(13) 0.0334(11)
C9 0.0701(16) 0.0663(16) 0.0540(16) 0.0038(14) 0.0035(14) 0.0317(13)
C10 0.0616(14) 0.0593(14) 0.0485(15) -0.0023(12) 0.0095(13) 0.0272(12)
C11 0.0607(14) 0.0622(15) 0.0624(18) -0.0027(14) 0.0129(14) 0.0276(12)
C12 0.0719(17) 0.089(2) 0.092(3) 0.0040(19) 0.0258(19) 0.0435(15)
C13 0.0643(16) 0.093(2) 0.113(3) 0.020(2) 0.017(2) 0.0422(15)
C14 0.0637(19) 0.087(2) 0.096(3) 0.017(2) -0.001(2) 0.0265(18)
C15 0.0634(17) 0.078(2) 0.066(2) 0.0007(17) 0.0016(16) 0.0280(15)
C16 0.0558(14) 0.0638(16) 0.0565(17) -0.0011(14) 0.0072(13) 0.0255(12)
S1 0.0831(5) 0.0784(5) 0.0557(4) -0.0005(4) -0.0111(4) 0.0375(4)
O1 0.108(2) 0.152(3) 0.0536(14) -0.0100(16) -0.0207(14) 0.0457(19)
O2 0.1099(16) 0.141(2) 0.0657(15) -0.0184(15) -0.0271(13) 0.0758(15)
O3 0.127(2) 0.0803(16) 0.137(3) -0.0052(18) -0.017(2) 0.0530(15)
C17 0.137(3) 0.112(3) 0.128(4) 0.035(3) 0.024(3) 0.076(2)
F1 0.198(3) 0.0966(19) 0.222(4) 0.027(2) 0.044(3) 0.062(2)
F2 0.103(2) 0.174(3) 0.250(4) 0.078(3) 0.015(3) 0.050(2)
F3 0.222(3) 0.217(3) 0.157(3) 0.073(2) 0.096(2) 0.126(2)

loop_
_atom_type_symbol
_atom_type_description
_atom_type_scat_dispersion_real
_atom_type_scat_dispersion_imag
_atom_type_scat_source
C C 0.0033 0.0016 'International Tables Vol C Tables 4.2.6.8 and 6.1.1.4'
H H 0.0000 0.0000 'International Tables Vol C Tables 4.2.6.8 and 6.1.1.4'
N N 0.0061 0.0033 'International Tables Vol C Tables 4.2.6.8 and 6.1.1.4'
S S 0.1246 0.1234 'International Tables Vol C Tables 4.2.6.8 and 6.1.1.4'
F F 0.0171 0.0103 'International Tables Vol C Tables 4.2.6.8 and 6.1.1.4'
O O 0.0106 0.0060 'International Tables Vol C Tables 4.2.6.8 and 6.1.1.4'
Ag Ag -0.8971 1.1015 'International Tables Vol C Tables 4.2.6.8 and 6.1.1.4'

loop_
_geom_angle_atom_site_label_1
_geom_angle_atom_site_label_2
_geom_angle_atom_site_label_3
_geom_angle
_geom_angle_site_symmetry_1
_geom_angle_site_symmetry_3
_geom_angle_publ_flag
N3 Ag1 N6 167.68(9) . . ?
N3 Ag1 O3 71.74(9) . 2_765 ?
N6 Ag1 O3 100.39(9) . 2_765 ?
N3 Ag1 Ag1 72.25(6) . 2_655 ?
N6 Ag1 Ag1 118.12(6) . 2_655 ?
O3 Ag1 Ag1 138.85(7) 2_765 2_655 ?
C1 N1 C1 109.2(2) 3_665 2_655 ?
C1 N1 C1 109.2(2) 3_665 . ?
C1 N1 C1 109.2(2) 2_655 . ?
C2 N2 C3 108.5(3) . . ?
C2 N2 H2 125.7 . . ?
C3 N2 H2 125.7 . . ?
C2 N3 C8 106.0(3) . . ?
C2 N3 Ag1 134.0(2) . . ?
C8 N3 Ag1 119.02(19) . . ?
C9 N4 C9 110.35(19) 3_665 . ?
C9 N4 C9 110.35(19) 3_665 2_655 ?
C9 N4 C9 110.35(19) . 2_655 ?
C10 N5 C11 108.2(3) . . ?
C10 N5 H5 125.9 . . ?
C11 N5 H5 125.9 . . ?
C10 N6 C16 106.2(3) . . ?
C10 N6 Ag1 126.8(2) . . ?
C16 N6 Ag1 126.8(2) . . ?
N1 C1 C2 114.5(2) . . ?
N1 C1 H1A 108.6 . . ?
C2 C1 H1A 108.6 . . ?
N1 C1 H1B 108.6 . . ?
C2 C1 H1B 108.6 . . ?
H1A C1 H1B 107.6 . . ?
N3 C2 N2 111.8(3) . . ?
N3 C2 C1 128.2(3) . . ?
N2 C2 C1 120.0(3) . . ?
N2 C3 C4 132.7(3) . . ?
N2 C3 C8 105.2(3) . . ?
C4 C3 C8 122.1(3) . . ?
C5 C4 C3 116.5(4) . . ?
C5 C4 H4 121.7 . . ?
C3 C4 H4 121.7 . . ?
C4 C5 C6 122.0(4) . . ?
C4 C5 H5A 119.0 . . ?
C6 C5 H5A 119.0 . . ?
C5 C6 C7 121.8(4) . . ?
C5 C6 H6 119.1 . . ?
C7 C6 H6 119.1 . . ?
C8 C7 C6 116.7(4) . . ?
C8 C7 H7 121.6 . . ?
C6 C7 H7 121.6 . . ?
C7 C8 C3 120.8(3) . . ?
C7 C8 N3 130.7(3) . . ?
C3 C8 N3 108.5(3) . . ?
N4 C9 C10 111.3(3) . . ?
N4 C9 H9A 109.4 . . ?
C10 C9 H9A 109.4 . . ?
N4 C9 H9B 109.4 . . ?
C10 C9 H9B 109.4 . . ?
H9A C9 H9B 108.0 . . ?
N6 C10 N5 111.4(3) . . ?
N6 C10 C9 124.6(3) . . ?
N5 C10 C9 124.0(3) . . ?
N5 C11 C12 132.6(3) . . ?
N5 C11 C16 105.7(3) . . ?
C12 C11 C16 121.7(4) . . ?
C13 C12 C11 118.0(4) . . ?
C13 C12 H12 121.0 . . ?
C11 C12 H12 121.0 . . ?
C12 C13 C14 121.0(4) . . ?
C12 C13 H13 119.5 . . ?
C14 C13 H13 119.5 . . ?
C15 C14 C13 121.3(4) . . ?
C15 C14 H14 119.4 . . ?
C13 C14 H14 119.4 . . ?
C16 C15 C14 117.3(4) . . ?
C16 C15 H15 121.3 . . ?
C14 C15 H15 121.3 . . ?
N6 C16 C15 130.9(3) . . ?
N6 C16 C11 108.4(3) . . ?
C15 C16 C11 120.7(4) . . ?
O3 S1 O1 114.3(3) . . ?
O3 S1 O2 115.7(2) . . ?
O1 S1 O2 114.1(2) . . ?
O3 S1 C17 104.3(3) . . ?
O1 S1 C17 101.3(3) . . ?
O2 S1 C17 105.0(3) . . ?
F1 C17 F2 110.8(5) . . ?
F1 C17 F3 103.6(5) . . ?
F2 C17 F3 110.7(6) . . ?
F1 C17 S1 111.6(5) . . ?
F2 C17 S1 111.9(4) . . ?
F3 C17 S1 107.9(4) . . ?
C17 F1 F3 114.0(4) . 14_455 ?
C17 F1 F2 150.8(4) . 3_565 ?
F3 F1 F2 71.90(19) 14_455 3_565 ?

loop_
_geom_bond_atom_site_label_1
_geom_bond_atom_site_label_2
_geom_bond_distance
_geom_bond_site_symmetry_2
_geom_bond_publ_flag
Ag1 N3 2.127(3) . ?
Ag1 N6 2.129(3) . ?
Ag1 O3 3.074(4) 2_765 ?
Ag1 Ag1 3.4452(5) 2_655 ?
N1 C1 1.469(4) 3_665 ?
N1 C1 1.469(4) 2_655 ?
N1 C1 1.469(4) . ?
N2 C2 1.350(4) . ?
N2 C3 1.379(4) . ?
N2 H2 0.8600 . ?
N3 C2 1.317(4) . ?
N3 C8 1.407(4) . ?
N4 C9 1.477(3) 3_665 ?
N4 C9 1.477(3) . ?
N4 C9 1.477(3) 2_655 ?
N5 C10 1.331(5) . ?
N5 C11 1.365(5) . ?
N5 H5 0.8600 . ?
N6 C10 1.324(4) . ?
N6 C16 1.374(5) . ?
C1 C2 1.487(4) . ?
C1 H1A 0.9700 . ?
C1 H1B 0.9700 . ?
C3 C4 1.389(5) . ?
C3 C8 1.402(5) . ?
C4 C5 1.373(5) . ?
C4 H4 0.9300 . ?
C5 C6 1.375(7) . ?
C5 H5A 0.9300 . ?
C6 C7 1.404(6) . ?
C6 H6 0.9300 . ?
C7 C8 1.372(5) . ?
C7 H7 0.9300 . ?
C9 C10 1.480(5) . ?
C9 H9A 0.9700 . ?
C9 H9B 0.9700 . ?
C11 C12 1.388(6) . ?
C11 C16 1.391(5) . ?
C12 C13 1.354(6) . ?
C12 H12 0.9300 . ?
C13 C14 1.409(7) . ?
C13 H13 0.9300 . ?
C14 C15 1.387(7) . ?
C14 H14 0.9300 . ?
C15 C16 1.385(5) . ?
C15 H15 0.9300 . ?
S1 O3 1.411(4) . ?
S1 O1 1.413(3) . ?
S1 O2 1.434(3) . ?
S1 C17 1.792(5) . ?
C17 F1 1.308(8) . ?
C17 F2 1.311(7) . ?
C17 F3 1.342(7) . ?
F1 F3 2.788(7) 14_455 ?
F1 F2 2.822(5) 3_565 ?

loop_
_geom_hbond_atom_site_label_D
_geom_hbond_atom_site_label_H
_geom_hbond_atom_site_label_A
_geom_hbond_distance_DH
_geom_hbond_distance_HA
_geom_hbond_distance_DA
_geom_hbond_angle_DHA
_geom_hbond_site_symmetry_A
N2 H2 O2 0.86 1.96 2.819(4) 177.9 14_455
N5 H5 O1 0.86 1.95 2.762(4) 157.1 11

loop_
_geom_torsion_atom_site_label_1
_geom_torsion_atom_site_label_2
_geom_torsion_atom_site_label_3
_geom_torsion_atom_site_label_4
_geom_torsion
_geom_torsion_site_symmetry_1
_geom_torsion_site_symmetry_2
_geom_torsion_site_symmetry_3
_geom_torsion_site_symmetry_4
_geom_torsion_publ_flag
N6 Ag1 N3 C2 -147.4(4) . . . . ?
O3 Ag1 N3 C2 -95.8(3) 2_765 . . . ?
Ag1 Ag1 N3 C2 64.0(3) 2_655 . . . ?
N6 Ag1 N3 C8 19.3(6) . . . . ?
O3 Ag1 N3 C8 70.9(2) 2_765 . . . ?
Ag1 Ag1 N3 C8 -129.4(2) 2_655 . . . ?
N3 Ag1 N6 C10 -103.8(5) . . . . ?
O3 Ag1 N6 C10 -152.9(2) 2_765 . . . ?
Ag1 Ag1 N6 C10 42.1(3) 2_655 . . . ?
N3 Ag1 N6 C16 81.5(6) . . . . ?
O3 Ag1 N6 C16 32.3(3) 2_765 . . . ?
Ag1 Ag1 N6 C16 -132.7(2) 2_655 . . . ?
C1 N1 C1 C2 68.0(4) 3_665 . . . ?
C1 N1 C1 C2 -172.6(2) 2_655 . . . ?
C8 N3 C2 N2 0.8(3) . . . . ?
Ag1 N3 C2 N2 168.7(2) . . . . ?
C8 N3 C2 C1 178.5(3) . . . . ?
Ag1 N3 C2 C1 -13.6(5) . . . . ?
C3 N2 C2 N3 0.2(4) . . . . ?
C3 N2 C2 C1 -177.7(3) . . . . ?
N1 C1 C2 N3 22.6(5) . . . . ?
N1 C1 C2 N2 -159.9(3) . . . . ?
C2 N2 C3 C4 177.3(4) . . . . ?
C2 N2 C3 C8 -1.1(4) . . . . ?
N2 C3 C4 C5 -178.9(4) . . . . ?
C8 C3 C4 C5 -0.6(6) . . . . ?
C3 C4 C5 C6 -0.9(6) . . . . ?
C4 C5 C6 C7 2.0(7) . . . . ?
C5 C6 C7 C8 -1.5(7) . . . . ?
C6 C7 C8 C3 0.0(6) . . . . ?
C6 C7 C8 N3 177.7(4) . . . . ?
N2 C3 C8 C7 179.8(3) . . . . ?
C4 C3 C8 C7 1.1(5) . . . . ?
N2 C3 C8 N3 1.6(4) . . . . ?
C4 C3 C8 N3 -177.0(3) . . . . ?
C2 N3 C8 C7 -179.4(4) . . . . ?
Ag1 N3 C8 C7 10.5(5) . . . . ?
C2 N3 C8 C3 -1.5(4) . . . . ?
Ag1 N3 C8 C3 -171.6(2) . . . . ?
C9 N4 C9 C10 -70.2(5) 3_665 . . . ?
C9 N4 C9 C10 167.6(3) 2_655 . . . ?
C16 N6 C10 N5 1.6(3) . . . . ?
Ag1 N6 C10 N5 -174.04(19) . . . . ?
C16 N6 C10 C9 -178.6(3) . . . . ?
Ag1 N6 C10 C9 5.8(4) . . . . ?
C11 N5 C10 N6 -0.6(3) . . . . ?
C11 N5 C10 C9 179.5(3) . . . . ?
N4 C9 C10 N6 -69.9(4) . . . . ?
N4 C9 C10 N5 109.9(3) . . . . ?
C10 N5 C11 C12 178.5(4) . . . . ?
C10 N5 C11 C16 -0.6(3) . . . . ?
N5 C11 C12 C13 178.9(4) . . . . ?
C16 C11 C12 C13 -2.1(5) . . . . ?
C11 C12 C13 C14 0.0(6) . . . . ?
C12 C13 C14 C15 0.9(6) . . . . ?
C13 C14 C15 C16 0.2(5) . . . . ?
C10 N6 C16 C15 177.1(3) . . . . ?
Ag1 N6 C16 C15 -7.3(5) . . . . ?
C10 N6 C16 C11 -1.9(3) . . . . ?
Ag1 N6 C16 C11 173.7(2) . . . . ?
C14 C15 C16 N6 179.0(3) . . . . ?
C14 C15 C16 C11 -2.2(5) . . . . ?
N5 C11 C16 N6 1.5(3) . . . . ?
C12 C11 C16 N6 -177.7(3) . . . . ?
N5 C11 C16 C15 -177.5(3) . . . . ?
C12 C11 C16 C15 3.2(5) . . . . ?
O3 S1 C17 F1 -179.4(4) . . . . ?
O1 S1 C17 F1 61.7(5) . . . . ?
O2 S1 C17 F1 -57.3(5) . . . . ?
O3 S1 C17 F2 55.7(5) . . . . ?
O1 S1 C17 F2 -63.2(5) . . . . ?
O2 S1 C17 F2 177.8(5) . . . . ?
O3 S1 C17 F3 -66.2(5) . . . . ?
O1 S1 C17 F3 174.9(5) . . . . ?
O2 S1 C17 F3 55.9(5) . . . . ?
F2 C17 F1 F3 -124.5(5) . . . 14_455 ?
F3 C17 F1 F3 -5.8(5) . . . 14_455 ?
S1 C17 F1 F3 110.0(4) . . . 14_455 ?
F2 C17 F1 F2 -28.7(11) . . . 3_565 ?
F3 C17 F1 F2 90.0(9) . . . 3_565 ?
S1 C17 F1 F2 -154.2(6) . . . 3_565 ?
